data_7130356
loop_
_publ_author_name
'Bischoff, Inga-Alexandra'
'Morgenstern, Bernd'
'Sch\"afer, Andr\'e'

_publ_section_title
;
 Heavier N-heterocyclic half-sandwich tetrylenes
;
_journal_name_full 'Chemical Communications'
_journal_paper_doi 10.1039/D2CC03107H
_journal_year 2022
_chemical_absolute_configuration ad
_chemical_formula_moiety 'C26 H47 N3 Pb Si'
_chemical_formula_sum 'C26 H47 N3 Pb Si'
_chemical_formula_weight 636.94
_chemical_properties_physical Air-sensitive,Moisture-sensitive
_space_group_crystal_system monoclinic
_space_group_IT_number 4
_space_group_name_Hall 'P 2yb'
_space_group_name_H-M_alt 'P 1 21 1'
_atom_sites_solution_hydrogens geom
_atom_sites_solution_primary direct
_atom_sites_solution_secondary difmap
_audit_creation_method SHELXL-2018/3
_audit_update_record
;
2022-07-04 deposited with the CCDC.	2022-07-12 downloaded from the CCDC.
;
_cell_angle_alpha 90
_cell_angle_beta 98.3690(10)
_cell_angle_gamma 90
_cell_formula_units_Z 2
_cell_length_a 9.0843(2)
_cell_length_b 15.3056(4)
_cell_length_c 10.2605(3)
_cell_measurement_reflns_used 9686
_cell_measurement_temperature 133(2)
_cell_measurement_theta_max 31.50
_cell_measurement_theta_min 2.41
_cell_volume 1411.43(6)
_computing_cell_refinement 'SAINT V8.40A (Bruker Nano, Inc., 2019)'
_computing_data_collection 'APEX 3 (Bruker Nano, Inc., 2019)'
_computing_data_reduction 'SAINT V8.40A (Bruker Nano, Inc., 2019)'
_computing_molecular_graphics 'DIAMOND, (Brandenburg, 2018)'
_computing_publication_material 'SHELXL-2018/3 (Sheldrick, 2018)'
_computing_structure_refinement
;
SHELXL-2018/3 (Sheldrick, 2018),                                              
SHELXLe Rev 1000 (Huebschle et al., 2011)
;
_computing_structure_solution 'SHELXT 2018/2 (Sheldrick, 2018)'
_diffrn_ambient_temperature 133(2)
_diffrn_measured_fraction_theta_full 1.000
_diffrn_measured_fraction_theta_max 1.000
_diffrn_measurement_device_type 'Bruker AXS D8 Venture, Photon II'
_diffrn_measurement_method '\f and \w scans'
_diffrn_radiation_type MoK\a
_diffrn_radiation_wavelength 0.71073
_diffrn_reflns_av_R_equivalents 0.0455
_diffrn_reflns_av_unetI/netI 0.0338
_diffrn_reflns_Laue_measured_fraction_full 1.000
_diffrn_reflns_Laue_measured_fraction_max 1.000
_diffrn_reflns_limit_h_max 11
_diffrn_reflns_limit_h_min -11
_diffrn_reflns_limit_k_max 19
_diffrn_reflns_limit_k_min -19
_diffrn_reflns_limit_l_max 12
_diffrn_reflns_limit_l_min -12
_diffrn_reflns_number 39122
_diffrn_reflns_point_group_measured_fraction_full 0.998
_diffrn_reflns_point_group_measured_fraction_max 0.998
_diffrn_reflns_theta_full 25.242
_diffrn_reflns_theta_max 26.728
_diffrn_reflns_theta_min 2.006
_diffrn_source 'INCOATEC I\^A?S microfocus sealed tube'
_exptl_absorpt_coefficient_mu 6.036
_exptl_absorpt_correction_T_max 0.7462
_exptl_absorpt_correction_T_min 0.4419
_exptl_absorpt_correction_type multi-scan
_exptl_absorpt_process_details
;
 SADABS 2016/2: Krause, L., Herbst-Irmer, R., Sheldrick G.M. & Stalke D.,
 J. Appl. Cryst. 48 (2015) 3-10
;
_exptl_crystal_colour yellow
_exptl_crystal_density_diffrn 1.499
_exptl_crystal_density_meas ?
_exptl_crystal_description plate
_exptl_crystal_F_000 640
_exptl_crystal_recrystallization_method 'Re-crystallisation from solvent: THF/n-Hexane'
_exptl_crystal_size_max 0.320
_exptl_crystal_size_mid 0.273
_exptl_crystal_size_min 0.096
_refine_diff_density_max 0.356
_refine_diff_density_min -0.661
_refine_diff_density_rms 0.059
_refine_ls_abs_structure_details
;
 Flack x determined using 2623 quotients [(I+)-(I-)]/[(I+)+(I-)]
 (Parsons, Flack and Wagner, Acta Cryst. B69 (2013) 249-259).
;
_refine_ls_abs_structure_Flack 0.005(3)
_refine_ls_extinction_method none
_refine_ls_goodness_of_fit_ref 0.868
_refine_ls_hydrogen_treatment constr
_refine_ls_matrix_type full
_refine_ls_number_parameters 295
_refine_ls_number_reflns 5966
_refine_ls_number_restraints 1
_refine_ls_restrained_S_all 0.868
_refine_ls_R_factor_all 0.0147
_refine_ls_R_factor_gt 0.0134
_refine_ls_shift/su_max 0.001
_refine_ls_shift/su_mean 0.000
_refine_ls_structure_factor_coef Fsqd
_refine_ls_weighting_details 'w=1/[\s^2^(Fo^2^)] where P=(Fo^2^+2Fc^2^)/3'
_refine_ls_weighting_scheme calc
_refine_ls_wR_factor_gt 0.0290
_refine_ls_wR_factor_ref 0.0292
_reflns_Friedel_coverage 0.923
_reflns_Friedel_fraction_full 0.996
_reflns_Friedel_fraction_max 0.996
_reflns_number_gt 5703
_reflns_number_total 5966
_reflns_threshold_expression 'I > 2\s(I)'
_cod_data_source_file d2cc03107h3.cif
_cod_data_source_block sh4595_b
_cod_depositor_comments
;
The following automatic conversions were performed:

data item '_exptl_crystal_density_meas' value 'not measured' was
changed to '?' -- the value is perceived as not measured.

Automatic conversion script
Id: cif_fix_values 7556 2019-12-06 15:28:31Z antanas 
;
_cod_original_sg_symbol_H-M 'P 21'
_cod_database_code 7130356
_shelx_shelxl_version_number 2018/3
_shelx_space_group_comment
;
The symmetry employed for this shelxl refinement is uniquely defined
by the following loop, which should always be used as a source of
symmetry information in preference to the above space-group names.
They are only intended as comments.
;
_shelx_estimated_absorpt_t_min 0.248
_shelx_estimated_absorpt_t_max 0.595

loop_
_space_group_symop_operation_xyz
'x, y, z'
'-x, y+1/2, -z'

loop_
_atom_site_label
_atom_site_type_symbol
_atom_site_fract_x
_atom_site_fract_y
_atom_site_fract_z
_atom_site_U_iso_or_equiv
_atom_site_adp_type
_atom_site_occupancy
_atom_site_site_symmetry_order
_atom_site_calc_flag
_atom_site_refinement_flags_posn
_atom_site_refinement_flags_adp
_atom_site_refinement_flags_occupancy
_atom_site_disorder_assembly
_atom_site_disorder_group
Pb1 Pb -0.06784(2) 0.55223(2) 0.40731(2) 0.01753(4) Uani 1 1 d . . . . .
C1 C 0.1660(4) 0.4902(2) 0.3606(4) 0.0194(7) Uani 1 1 d . . . . .
N1 N -0.0454(3) 0.41966(16) 0.4987(3) 0.0186(6) Uani 1 1 d . . . . .
Si1 Si 0.11718(10) 0.38767(6) 0.44641(10) 0.01776(18) Uani 1 1 d . . . . .
N2 N -0.2197(3) 0.57604(15) 0.0859(3) 0.0186(6) Uani 1 1 d . . . . .
C2 C 0.2696(3) 0.5540(4) 0.4335(3) 0.0270(6) Uani 1 1 d . . . . .
C3 C 0.3427(4) 0.5976(2) 0.3456(5) 0.0305(9) Uani 1 1 d . . . . .
N3 N -0.2988(3) 0.45003(16) 0.1354(3) 0.0176(6) Uani 1 1 d . . . . .
C4 C 0.2925(4) 0.5651(3) 0.2161(4) 0.0284(10) Uani 1 1 d . . . . .
C5 C 0.1892(4) 0.5006(2) 0.2237(4) 0.0221(7) Uani 1 1 d . . . . .
C9 C 0.2877(5) 0.5698(3) 0.5802(4) 0.0467(14) Uani 1 1 d . . . . .
H9A H 0.297711 0.632598 0.597703 0.070 Uiso 1 1 calc R U . . .
H9B H 0.377024 0.539524 0.622884 0.070 Uiso 1 1 calc R U . . .
H9C H 0.200318 0.547427 0.615276 0.070 Uiso 1 1 calc R U . . .
C8 C 0.4609(5) 0.6667(3) 0.3767(6) 0.0520(14) Uani 1 1 d . . . . .
H8A H 0.558082 0.642268 0.365788 0.078 Uiso 1 1 calc R U . . .
H8B H 0.463161 0.686477 0.467858 0.078 Uiso 1 1 calc R U . . .
H8C H 0.438396 0.716336 0.316773 0.078 Uiso 1 1 calc R U . . .
C7 C 0.3523(5) 0.5977(3) 0.0963(5) 0.0476(13) Uani 1 1 d . . . . .
H7A H 0.308236 0.564094 0.019093 0.071 Uiso 1 1 calc R U . . .
H7B H 0.460670 0.590842 0.108781 0.071 Uiso 1 1 calc R U . . .
H7C H 0.326964 0.659638 0.082700 0.071 Uiso 1 1 calc R U . . .
C6 C 0.1179(4) 0.4459(2) 0.1103(4) 0.0294(8) Uani 1 1 d . . . . .
H6A H 0.122907 0.476817 0.027391 0.044 Uiso 1 1 calc R U . . .
H6B H 0.013539 0.435106 0.119494 0.044 Uiso 1 1 calc R U . . .
H6C H 0.170551 0.390037 0.109871 0.044 Uiso 1 1 calc R U . . .
C26 C -0.4631(5) 0.4066(3) -0.0799(4) 0.0356(9) Uani 1 1 d . . . . .
H26A H -0.500835 0.436496 -0.162525 0.053 Uiso 1 1 calc R U . . .
H26B H -0.546503 0.391493 -0.033429 0.053 Uiso 1 1 calc R U . . .
H26C H -0.410817 0.353202 -0.099240 0.053 Uiso 1 1 calc R U . . .
C12 C -0.1190(4) 0.3910(2) 0.6076(4) 0.0228(7) Uani 1 1 d . . . . .
C11 C 0.2723(4) 0.3528(3) 0.5790(4) 0.0328(9) Uani 1 1 d . . . . .
H11A H 0.253850 0.293080 0.607004 0.049 Uiso 1 1 calc R U . . .
H11B H 0.276489 0.392401 0.654451 0.049 Uiso 1 1 calc R U . . .
H11C H 0.367235 0.354795 0.544237 0.049 Uiso 1 1 calc R U . . .
C10 C 0.0990(5) 0.2902(3) 0.3341(5) 0.0306(11) Uani 1 1 d . . . . .
H10A H 0.017704 0.300030 0.261689 0.046 Uiso 1 1 calc R U . . .
H10B H 0.077496 0.238200 0.383749 0.046 Uiso 1 1 calc R U . . .
H10C H 0.192228 0.281601 0.298357 0.046 Uiso 1 1 calc R U . . .
C13 C -0.1072(6) 0.2905(3) 0.6218(5) 0.0370(12) Uani 1 1 d . . . . .
H13A H -0.155803 0.262851 0.540708 0.055 Uiso 1 1 calc R U . . .
H13B H -0.156108 0.271677 0.696082 0.055 Uiso 1 1 calc R U . . .
H13C H -0.002114 0.273468 0.637667 0.055 Uiso 1 1 calc R U . . .
C16 C -0.2139(3) 0.5181(2) 0.1861(4) 0.0175(7) Uani 1 1 d . . . . .
C15 C -0.2833(4) 0.4164(3) 0.5845(4) 0.0315(9) Uani 1 1 d . . . . .
H15A H -0.332177 0.388670 0.503450 0.047 Uiso 1 1 calc R U . . .
H15B H -0.292351 0.480017 0.575978 0.047 Uiso 1 1 calc R U . . .
H15C H -0.330944 0.396767 0.659107 0.047 Uiso 1 1 calc R U . . .
C14 C -0.0477(5) 0.4328(3) 0.7372(4) 0.0359(9) Uani 1 1 d . . . . .
H14A H 0.058274 0.417785 0.753717 0.054 Uiso 1 1 calc R U . . .
H14B H -0.096876 0.410844 0.809555 0.054 Uiso 1 1 calc R U . . .
H14C H -0.058828 0.496394 0.731209 0.054 Uiso 1 1 calc R U . . .
C19 C -0.3242(4) 0.37351(19) 0.2168(4) 0.0185(7) Uani 1 1 d . . . . .
H19 H -0.252510 0.378140 0.300298 0.022 Uiso 1 1 calc R U . . .
C21 C -0.2916(4) 0.2875(2) 0.1517(4) 0.0290(8) Uani 1 1 d . . . . .
H21A H -0.277128 0.241232 0.218310 0.043 Uiso 1 1 calc R U . . .
H21B H -0.201153 0.293701 0.110746 0.043 Uiso 1 1 calc R U . . .
H21C H -0.375414 0.272392 0.084178 0.043 Uiso 1 1 calc R U . . .
C20 C -0.4803(4) 0.3746(2) 0.2551(4) 0.0269(8) Uani 1 1 d . . . . .
H20A H -0.490568 0.326250 0.315752 0.040 Uiso 1 1 calc R U . . .
H20B H -0.553939 0.368050 0.175838 0.040 Uiso 1 1 calc R U . . .
H20C H -0.496654 0.430144 0.298240 0.040 Uiso 1 1 calc R U . . .
C24 C -0.0286(5) 0.6747(3) 0.0138(6) 0.0436(12) Uani 1 1 d . . . . .
H24A H 0.026986 0.728542 0.038332 0.065 Uiso 1 1 calc R U . . .
H24B H -0.076718 0.678873 -0.077917 0.065 Uiso 1 1 calc R U . . .
H24C H 0.039802 0.624862 0.023229 0.065 Uiso 1 1 calc R U . . .
C23 C -0.2575(5) 0.7361(2) 0.0911(5) 0.0403(11) Uani 1 1 d . . . . .
H23A H -0.206280 0.791205 0.116366 0.060 Uiso 1 1 calc R U . . .
H23B H -0.331357 0.724582 0.149714 0.060 Uiso 1 1 calc R U . . .
H23C H -0.307479 0.740188 -0.000008 0.060 Uiso 1 1 calc R U . . .
C22 C -0.1451(4) 0.6622(2) 0.1023(4) 0.0263(8) Uani 1 1 d . . . . .
H22 H -0.091660 0.663902 0.194595 0.032 Uiso 1 1 calc R U . . .
C25 C -0.3433(4) 0.5936(2) -0.1548(4) 0.0293(8) Uani 1 1 d . . . . .
H25A H -0.392435 0.554037 -0.222616 0.044 Uiso 1 1 calc R U . . .
H25B H -0.250945 0.615645 -0.181565 0.044 Uiso 1 1 calc R U . . .
H25C H -0.409506 0.642782 -0.143708 0.044 Uiso 1 1 calc R U . . .
C18 C -0.3580(4) 0.4656(2) 0.0046(4) 0.0218(7) Uani 1 1 d . . . . .
C17 C -0.3082(3) 0.5453(4) -0.0270(3) 0.0202(7) Uani 1 1 d . . . . .

loop_
_atom_site_aniso_label
_atom_site_aniso_U_11
_atom_site_aniso_U_22
_atom_site_aniso_U_33
_atom_site_aniso_U_23
_atom_site_aniso_U_13
_atom_site_aniso_U_12
Pb1 0.02195(5) 0.01349(5) 0.01613(6) -0.00077(9) -0.00059(4) 0.00161(9)
C1 0.0162(15) 0.0204(15) 0.0209(19) 0.0003(13) 0.0006(13) -0.0033(12)
N1 0.0204(14) 0.0180(13) 0.0169(15) 0.0043(11) 0.0011(11) 0.0035(11)
Si1 0.0170(4) 0.0171(4) 0.0188(5) 0.0019(4) 0.0011(4) 0.0021(3)
N2 0.0172(12) 0.0194(16) 0.0188(16) 0.0025(10) 0.0009(11) -0.0008(9)
C2 0.0207(13) 0.0225(14) 0.0353(18) -0.007(3) -0.0044(12) 0.001(3)
C3 0.0152(16) 0.0191(16) 0.057(3) 0.0036(17) 0.0058(17) -0.0015(13)
N3 0.0172(13) 0.0174(13) 0.0176(16) -0.0009(11) 0.0006(11) 0.0001(10)
C4 0.0201(13) 0.024(3) 0.044(2) 0.0126(18) 0.0141(13) 0.0065(15)
C5 0.0176(16) 0.0225(17) 0.027(2) 0.0030(14) 0.0055(14) 0.0073(13)
C9 0.052(2) 0.043(4) 0.040(3) -0.0073(19) -0.014(2) -0.0103(19)
C8 0.031(2) 0.031(2) 0.095(5) -0.001(2) 0.011(2) -0.0110(18)
C7 0.037(2) 0.047(2) 0.065(4) 0.024(2) 0.032(2) 0.011(2)
C6 0.035(2) 0.035(2) 0.018(2) 0.0009(16) 0.0048(15) 0.0097(17)
C26 0.044(2) 0.038(2) 0.023(2) -0.0044(17) -0.0027(18) -0.0126(18)
C12 0.0260(18) 0.0230(16) 0.0195(19) 0.0033(14) 0.0040(14) 0.0013(14)
C11 0.0222(18) 0.038(2) 0.038(3) 0.0086(18) 0.0024(17) 0.0068(16)
C10 0.034(2) 0.020(2) 0.040(3) -0.0073(18) 0.013(2) 0.0012(16)
C13 0.042(3) 0.028(2) 0.045(3) 0.015(2) 0.018(2) 0.0012(19)
C16 0.0148(15) 0.0194(13) 0.018(2) -0.0002(12) 0.0011(13) -0.0002(11)
C15 0.0254(18) 0.046(2) 0.025(2) 0.0041(17) 0.0084(16) 0.0034(16)
C14 0.035(2) 0.052(2) 0.020(2) -0.0019(18) 0.0031(17) -0.0005(18)
C19 0.0195(15) 0.0170(15) 0.0187(18) 0.0003(13) 0.0019(13) -0.0010(12)
C21 0.032(2) 0.0192(16) 0.035(2) -0.0033(15) 0.0051(17) 0.0011(14)
C20 0.0231(17) 0.0305(19) 0.027(2) 0.0030(16) 0.0045(15) -0.0036(14)
C24 0.026(2) 0.037(2) 0.069(4) 0.021(2) 0.010(2) -0.0019(17)
C23 0.051(3) 0.0225(19) 0.051(3) -0.0078(18) 0.019(2) -0.0071(17)
C22 0.0307(19) 0.0228(17) 0.022(2) 0.0054(14) -0.0070(16) -0.0109(14)
C25 0.036(2) 0.0314(17) 0.019(2) 0.0022(16) -0.0021(16) -0.0012(16)
C18 0.0226(17) 0.0254(17) 0.0169(19) -0.0032(14) 0.0010(14) -0.0003(13)
C17 0.0171(12) 0.0233(17) 0.0198(15) -0.001(2) 0.0009(10) 0.000(2)

loop_
_atom_type_symbol
_atom_type_description
_atom_type_scat_dispersion_real
_atom_type_scat_dispersion_imag
_atom_type_scat_source
C C 0.0033 0.0016 'International Tables Vol C Tables 4.2.6.8 and 6.1.1.4'
H H 0.0000 0.0000 'International Tables Vol C Tables 4.2.6.8 and 6.1.1.4'
N N 0.0061 0.0033 'International Tables Vol C Tables 4.2.6.8 and 6.1.1.4'
Si Si 0.0817 0.0704 'International Tables Vol C Tables 4.2.6.8 and 6.1.1.4'
Pb Pb -3.3944 10.1111 'International Tables Vol C Tables 4.2.6.8 and 6.1.1.4'

loop_
_geom_angle_atom_site_label_1
_geom_angle_atom_site_label_2
_geom_angle_atom_site_label_3
_geom_angle
_geom_angle_site_symmetry_1
_geom_angle_site_symmetry_3
_geom_angle_publ_flag
N1 Pb1 C1 72.51(10) . . ?
N1 Pb1 C16 101.23(10) . . ?
C1 Pb1 C16 95.87(11) . . ?
C5 C1 C2 104.1(3) . . ?
C5 C1 Si1 128.2(2) . . ?
C2 C1 Si1 119.3(3) . . ?
C5 C1 Pb1 113.5(2) . . ?
C2 C1 Pb1 98.7(2) . . ?
Si1 C1 Pb1 87.81(13) . . ?
C12 N1 Si1 132.0(2) . . ?
C12 N1 Pb1 125.0(2) . . ?
Si1 N1 Pb1 99.10(13) . . ?
N1 Si1 C10 114.58(18) . . ?
N1 Si1 C1 100.40(14) . . ?
C10 Si1 C1 112.38(19) . . ?
N1 Si1 C11 116.24(17) . . ?
C10 Si1 C11 102.0(2) . . ?
C1 Si1 C11 111.74(16) . . ?
C16 N2 C17 111.4(3) . . ?
C16 N2 C22 122.0(3) . . ?
C17 N2 C22 126.5(3) . . ?
C3 C2 C1 108.8(3) . . ?
C3 C2 C9 125.8(4) . . ?
C1 C2 C9 125.3(4) . . ?
C2 C3 C4 108.8(3) . . ?
C2 C3 C8 127.0(4) . . ?
C4 C3 C8 124.1(4) . . ?
C16 N3 C18 110.9(3) . . ?
C16 N3 C19 121.4(3) . . ?
C18 N3 C19 127.7(3) . . ?
C5 C4 C3 109.0(3) . . ?
C5 C4 C7 128.2(4) . . ?
C3 C4 C7 122.8(4) . . ?
C4 C5 C1 109.2(3) . . ?
C4 C5 C6 125.4(4) . . ?
C1 C5 C6 125.3(3) . . ?
C2 C9 H9A 109.5 . . ?
C2 C9 H9B 109.5 . . ?
H9A C9 H9B 109.5 . . ?
C2 C9 H9C 109.5 . . ?
H9A C9 H9C 109.5 . . ?
H9B C9 H9C 109.5 . . ?
C3 C8 H8A 109.5 . . ?
C3 C8 H8B 109.5 . . ?
H8A C8 H8B 109.5 . . ?
C3 C8 H8C 109.5 . . ?
H8A C8 H8C 109.5 . . ?
H8B C8 H8C 109.5 . . ?
C4 C7 H7A 109.5 . . ?
C4 C7 H7B 109.5 . . ?
H7A C7 H7B 109.5 . . ?
C4 C7 H7C 109.5 . . ?
H7A C7 H7C 109.5 . . ?
H7B C7 H7C 109.5 . . ?
C5 C6 H6A 109.5 . . ?
C5 C6 H6B 109.5 . . ?
H6A C6 H6B 109.5 . . ?
C5 C6 H6C 109.5 . . ?
H6A C6 H6C 109.5 . . ?
H6B C6 H6C 109.5 . . ?
C18 C26 H26A 109.5 . . ?
C18 C26 H26B 109.5 . . ?
H26A C26 H26B 109.5 . . ?
C18 C26 H26C 109.5 . . ?
H26A C26 H26C 109.5 . . ?
H26B C26 H26C 109.5 . . ?
N1 C12 C15 110.7(3) . . ?
N1 C12 C14 111.0(3) . . ?
C15 C12 C14 108.0(3) . . ?
N1 C12 C13 109.8(3) . . ?
C15 C12 C13 108.7(3) . . ?
C14 C12 C13 108.5(3) . . ?
Si1 C11 H11A 109.5 . . ?
Si1 C11 H11B 109.5 . . ?
H11A C11 H11B 109.5 . . ?
Si1 C11 H11C 109.5 . . ?
H11A C11 H11C 109.5 . . ?
H11B C11 H11C 109.5 . . ?
Si1 C10 H10A 109.5 . . ?
Si1 C10 H10B 109.5 . . ?
H10A C10 H10B 109.5 . . ?
Si1 C10 H10C 109.5 . . ?
H10A C10 H10C 109.5 . . ?
H10B C10 H10C 109.5 . . ?
C12 C13 H13A 109.5 . . ?
C12 C13 H13B 109.5 . . ?
H13A C13 H13B 109.5 . . ?
C12 C13 H13C 109.5 . . ?
H13A C13 H13C 109.5 . . ?
H13B C13 H13C 109.5 . . ?
N2 C16 N3 104.8(3) . . ?
N2 C16 Pb1 120.5(2) . . ?
N3 C16 Pb1 134.7(2) . . ?
C12 C15 H15A 109.5 . . ?
C12 C15 H15B 109.5 . . ?
H15A C15 H15B 109.5 . . ?
C12 C15 H15C 109.5 . . ?
H15A C15 H15C 109.5 . . ?
H15B C15 H15C 109.5 . . ?
C12 C14 H14A 109.5 . . ?
C12 C14 H14B 109.5 . . ?
H14A C14 H14B 109.5 . . ?
C12 C14 H14C 109.5 . . ?
H14A C14 H14C 109.5 . . ?
H14B C14 H14C 109.5 . . ?
N3 C19 C21 112.4(3) . . ?
N3 C19 C20 111.4(3) . . ?
C21 C19 C20 111.7(3) . . ?
N3 C19 H19 107.0 . . ?
C21 C19 H19 107.0 . . ?
C20 C19 H19 107.0 . . ?
C19 C21 H21A 109.5 . . ?
C19 C21 H21B 109.5 . . ?
H21A C21 H21B 109.5 . . ?
C19 C21 H21C 109.5 . . ?
H21A C21 H21C 109.5 . . ?
H21B C21 H21C 109.5 . . ?
C19 C20 H20A 109.5 . . ?
C19 C20 H20B 109.5 . . ?
H20A C20 H20B 109.5 . . ?
C19 C20 H20C 109.5 . . ?
H20A C20 H20C 109.5 . . ?
H20B C20 H20C 109.5 . . ?
C22 C24 H24A 109.5 . . ?
C22 C24 H24B 109.5 . . ?
H24A C24 H24B 109.5 . . ?
C22 C24 H24C 109.5 . . ?
H24A C24 H24C 109.5 . . ?
H24B C24 H24C 109.5 . . ?
C22 C23 H23A 109.5 . . ?
C22 C23 H23B 109.5 . . ?
H23A C23 H23B 109.5 . . ?
C22 C23 H23C 109.5 . . ?
H23A C23 H23C 109.5 . . ?
H23B C23 H23C 109.5 . . ?
N2 C22 C24 113.3(3) . . ?
N2 C22 C23 111.3(3) . . ?
C24 C22 C23 112.6(3) . . ?
N2 C22 H22 106.3 . . ?
C24 C22 H22 106.3 . . ?
C23 C22 H22 106.3 . . ?
C17 C25 H25A 109.5 . . ?
C17 C25 H25B 109.5 . . ?
H25A C25 H25B 109.5 . . ?
C17 C25 H25C 109.5 . . ?
H25A C25 H25C 109.5 . . ?
H25B C25 H25C 109.5 . . ?
C17 C18 N3 106.8(3) . . ?
C17 C18 C26 127.6(3) . . ?
N3 C18 C26 125.5(3) . . ?
C18 C17 N2 106.1(3) . . ?
C18 C17 C25 128.1(3) . . ?
N2 C17 C25 125.8(4) . . ?

loop_
_geom_bond_atom_site_label_1
_geom_bond_atom_site_label_2
_geom_bond_distance
_geom_bond_site_symmetry_2
_geom_bond_publ_flag
Pb1 N1 2.232(3) . ?
Pb1 C1 2.437(3) . ?
Pb1 C16 2.512(3) . ?
C1 C5 1.460(5) . ?
C1 C2 1.481(5) . ?
C1 Si1 1.883(3) . ?
N1 C12 1.450(5) . ?
N1 Si1 1.715(3) . ?
Si1 C10 1.877(4) . ?
Si1 C11 1.888(4) . ?
N2 C16 1.353(4) . ?
N2 C17 1.392(4) . ?
N2 C22 1.481(4) . ?
C2 C3 1.369(6) . ?
C2 C9 1.510(5) . ?
C3 C4 1.430(6) . ?
C3 C8 1.508(5) . ?
N3 C16 1.355(4) . ?
N3 C18 1.391(4) . ?
N3 C19 1.476(4) . ?
C4 C5 1.372(5) . ?
C4 C7 1.500(6) . ?
C5 C6 1.502(5) . ?
C9 H9A 0.9800 . ?
C9 H9B 0.9800 . ?
C9 H9C 0.9800 . ?
C8 H8A 0.9800 . ?
C8 H8B 0.9800 . ?
C8 H8C 0.9800 . ?
C7 H7A 0.9800 . ?
C7 H7B 0.9800 . ?
C7 H7C 0.9800 . ?
C6 H6A 0.9800 . ?
C6 H6B 0.9800 . ?
C6 H6C 0.9800 . ?
C26 C18 1.496(5) . ?
C26 H26A 0.9800 . ?
C26 H26B 0.9800 . ?
C26 H26C 0.9800 . ?
C12 C15 1.527(5) . ?
C12 C14 1.531(5) . ?
C12 C13 1.547(5) . ?
C11 H11A 0.9800 . ?
C11 H11B 0.9800 . ?
C11 H11C 0.9800 . ?
C10 H10A 0.9800 . ?
C10 H10B 0.9800 . ?
C10 H10C 0.9800 . ?
C13 H13A 0.9800 . ?
C13 H13B 0.9800 . ?
C13 H13C 0.9800 . ?
C15 H15A 0.9800 . ?
C15 H15B 0.9800 . ?
C15 H15C 0.9800 . ?
C14 H14A 0.9800 . ?
C14 H14B 0.9800 . ?
C14 H14C 0.9800 . ?
C19 C21 1.524(4) . ?
C19 C20 1.526(5) . ?
C19 H19 1.0000 . ?
C21 H21A 0.9800 . ?
C21 H21B 0.9800 . ?
C21 H21C 0.9800 . ?
C20 H20A 0.9800 . ?
C20 H20B 0.9800 . ?
C20 H20C 0.9800 . ?
C24 C22 1.504(6) . ?
C24 H24A 0.9800 . ?
C24 H24B 0.9800 . ?
C24 H24C 0.9800 . ?
C23 C22 1.516(5) . ?
C23 H23A 0.9800 . ?
C23 H23B 0.9800 . ?
C23 H23C 0.9800 . ?
C22 H22 1.0000 . ?
C25 C17 1.499(5) . ?
C25 H25A 0.9800 . ?
C25 H25B 0.9800 . ?
C25 H25C 0.9800 . ?
C18 C17 1.357(7) . ?

loop_
_geom_torsion_atom_site_label_1
_geom_torsion_atom_site_label_2
_geom_torsion_atom_site_label_3
_geom_torsion_atom_site_label_4
_geom_torsion
_geom_torsion_site_symmetry_1
_geom_torsion_site_symmetry_2
_geom_torsion_site_symmetry_3
_geom_torsion_site_symmetry_4
_geom_torsion_publ_flag
C12 N1 Si1 C10 85.3(4) . . . . ?
Pb1 N1 Si1 C10 -116.8(2) . . . . ?
C12 N1 Si1 C1 -154.0(3) . . . . ?
Pb1 N1 Si1 C1 3.89(16) . . . . ?
C12 N1 Si1 C11 -33.3(4) . . . . ?
Pb1 N1 Si1 C11 124.58(16) . . . . ?
C5 C1 Si1 N1 -122.0(3) . . . . ?
C2 C1 Si1 N1 95.2(3) . . . . ?
Pb1 C1 Si1 N1 -3.52(14) . . . . ?
C5 C1 Si1 C10 0.2(4) . . . . ?
C2 C1 Si1 C10 -142.6(3) . . . . ?
Pb1 C1 Si1 C10 118.68(18) . . . . ?
C5 C1 Si1 C11 114.1(3) . . . . ?
C2 C1 Si1 C11 -28.6(3) . . . . ?
Pb1 C1 Si1 C11 -127.38(16) . . . . ?
C5 C1 C2 C3 1.0(4) . . . . ?
Si1 C1 C2 C3 151.6(3) . . . . ?
Pb1 C1 C2 C3 -116.0(3) . . . . ?
C5 C1 C2 C9 179.4(4) . . . . ?
Si1 C1 C2 C9 -30.0(6) . . . . ?
Pb1 C1 C2 C9 62.4(5) . . . . ?
C1 C2 C3 C4 -0.3(5) . . . . ?
C9 C2 C3 C4 -178.7(4) . . . . ?
C1 C2 C3 C8 -178.4(4) . . . . ?
C9 C2 C3 C8 3.2(7) . . . . ?
C2 C3 C4 C5 -0.6(4) . . . . ?
C8 C3 C4 C5 177.6(4) . . . . ?
C2 C3 C4 C7 -178.9(4) . . . . ?
C8 C3 C4 C7 -0.7(6) . . . . ?
C3 C4 C5 C1 1.2(4) . . . . ?
C7 C4 C5 C1 179.4(4) . . . . ?
C3 C4 C5 C6 -175.6(3) . . . . ?
C7 C4 C5 C6 2.6(6) . . . . ?
C2 C1 C5 C4 -1.3(4) . . . . ?
Si1 C1 C5 C4 -148.3(3) . . . . ?
Pb1 C1 C5 C4 104.9(3) . . . . ?
C2 C1 C5 C6 175.4(3) . . . . ?
Si1 C1 C5 C6 28.4(5) . . . . ?
Pb1 C1 C5 C6 -78.3(3) . . . . ?
Si1 N1 C12 C15 -160.4(3) . . . . ?
Pb1 N1 C12 C15 46.6(4) . . . . ?
Si1 N1 C12 C14 79.7(4) . . . . ?
Pb1 N1 C12 C14 -73.3(3) . . . . ?
Si1 N1 C12 C13 -40.4(4) . . . . ?
Pb1 N1 C12 C13 166.6(3) . . . . ?
C17 N2 C16 N3 0.4(4) . . . . ?
C22 N2 C16 N3 177.6(3) . . . . ?
C17 N2 C16 Pb1 -179.0(2) . . . . ?
C22 N2 C16 Pb1 -1.8(4) . . . . ?
C18 N3 C16 N2 -0.4(3) . . . . ?
C19 N3 C16 N2 -178.1(3) . . . . ?
C18 N3 C16 Pb1 178.9(2) . . . . ?
C19 N3 C16 Pb1 1.1(5) . . . . ?
C16 N3 C19 C21 -129.1(3) . . . . ?
C18 N3 C19 C21 53.5(4) . . . . ?
C16 N3 C19 C20 104.7(3) . . . . ?
C18 N3 C19 C20 -72.6(4) . . . . ?
C16 N2 C22 C24 119.2(4) . . . . ?
C17 N2 C22 C24 -64.1(5) . . . . ?
C16 N2 C22 C23 -112.7(4) . . . . ?
C17 N2 C22 C23 64.0(5) . . . . ?
C16 N3 C18 C17 0.2(4) . . . . ?
C19 N3 C18 C17 177.8(3) . . . . ?
C16 N3 C18 C26 -176.7(4) . . . . ?
C19 N3 C18 C26 0.9(5) . . . . ?
N3 C18 C17 N2 0.0(4) . . . . ?
C26 C18 C17 N2 176.8(4) . . . . ?
N3 C18 C17 C25 -178.1(3) . . . . ?
C26 C18 C17 C25 -1.3(7) . . . . ?
C16 N2 C17 C18 -0.3(4) . . . . ?
C22 N2 C17 C18 -177.3(3) . . . . ?
C16 N2 C17 C25 177.9(3) . . . . ?
C22 N2 C17 C25 0.9(6) . . . . ?
